data_2020507
loop_
_publ_author_name
'Hall, Victoria M.'
'Bertke, Jeffery A.'
'Swift, Jennifer A.'

_publ_section_title
;
 Two tautomeric forms of 2-amino-5,6-dimethylpyrimidin-4-one
;
_journal_coeditor_code SK3624
_journal_issue 6
_journal_name_full 'Acta Crystallographica Section C'
_journal_page_first
;
;
_journal_paper_doi 10.1107/S2053229616007403
_journal_volume 72
_journal_year 2016
_chemical_formula_iupac 'C6 H9 N3 O'
_chemical_formula_moiety 'C6 H9 N3 O'
_chemical_formula_sum 'C6 H9 N3 O'
_chemical_formula_weight 139.16
_chemical_name_systematic
;
2-Amino-5,6-dimethylpyrimidin-4(1<i>H</i>)-one
;
_space_group_crystal_system triclinic
_space_group_IT_number 2
_space_group_name_Hall '-P 1'
_space_group_name_H-M_alt 'P -1'
_symmetry_space_group_name_Hall '-P 1'
_symmetry_space_group_name_H-M 'P -1'
_atom_sites_solution_hydrogens mixed
_audit_creation_method SHELXL-2014/7
_cell_angle_alpha 97.374(10)
_cell_angle_beta 104.521(9)
_cell_angle_gamma 92.038(10)
_cell_formula_units_Z 2
_cell_length_a 6.613(2)
_cell_length_b 7.018(3)
_cell_length_c 7.078(3)
_cell_measurement_reflns_used 1892
_cell_measurement_temperature 100(2)
_cell_measurement_theta_max 28.5865
_cell_measurement_theta_min 2.934
_cell_volume 314.6(2)
_computing_cell_refinement
;
SAINT (Bruker, 2014)
;
_computing_data_collection
;
APEX2 (Bruker, 2014)
;
_computing_data_reduction
;
SAINT, XPREP, and SADABS (Bruker, 2014)
;
_computing_molecular_graphics
;
SHELXTL (Bruker, 2014)
;
_computing_publication_material
;
XCIF (Bruker, 2014) and publCIF (Westrip, 2010)
;
_computing_structure_refinement
;
SHELXL2014 (Sheldrick, 2015b)
;
_computing_structure_solution
;
SHELXT (Sheldrick, 2015a)
;
_diffrn_ambient_temperature 100(2)
_diffrn_measured_fraction_theta_full 0.988
_diffrn_measured_fraction_theta_max 0.988
_diffrn_measurement_device 'Bruker Kappa/APEXII CCD'
_diffrn_measurement_method 'profile data from \f and \w scans'
_diffrn_radiation_monochromator 'multilayer mirrors'
_diffrn_radiation_source 'microfocus sealed tube'
_diffrn_radiation_type MoK\a
_diffrn_radiation_wavelength 0.71073
_diffrn_reflns_av_R_equivalents 0.0560
_diffrn_reflns_limit_h_max 7
_diffrn_reflns_limit_h_min -7
_diffrn_reflns_limit_k_max 8
_diffrn_reflns_limit_k_min -8
_diffrn_reflns_limit_l_max 8
_diffrn_reflns_limit_l_min -8
_diffrn_reflns_number 4211
_diffrn_reflns_theta_full 24.987
_diffrn_reflns_theta_max 24.987
_diffrn_reflns_theta_min 2.934
_exptl_absorpt_coefficient_mu 0.105
_exptl_absorpt_correction_T_max 0.9766
_exptl_absorpt_correction_T_min 0.8541
_exptl_absorpt_correction_type multi-scan
_exptl_absorpt_process_details
;
(SADABS; Bruker, 2014)
;
_exptl_crystal_colour colorless
_exptl_crystal_density_diffrn 1.469
_exptl_crystal_density_method 'not measured'
_exptl_crystal_description prism
_exptl_crystal_F_000 148
_exptl_crystal_size_max 0.354
_exptl_crystal_size_mid 0.060
_exptl_crystal_size_min 0.016
_refine_diff_density_max 0.495
_refine_diff_density_min -0.309
_refine_ls_extinction_method none
_refine_ls_goodness_of_fit_ref 1.064
_refine_ls_hydrogen_treatment mixed
_refine_ls_matrix_type full
_refine_ls_number_parameters 102
_refine_ls_number_reflns 1096
_refine_ls_number_restraints 1
_refine_ls_restrained_S_all 1.064
_refine_ls_R_factor_all 0.1033
_refine_ls_R_factor_gt 0.0738
_refine_ls_shift/su_max 0.000
_refine_ls_shift/su_mean 0.000
_refine_ls_structure_factor_coef Fsqd
_refine_ls_weighting_details 'w=1/[\s^2^(Fo^2^)+(0.1559P)^2^+0.0319P] where P=(Fo^2^+2Fc^2^)/3'
_refine_ls_weighting_scheme calc
_refine_ls_wR_factor_gt 0.2119
_refine_ls_wR_factor_ref 0.2277
_reflns_number_gt 794
_reflns_number_total 1096
_reflns_threshold_expression 'I > 2\s(I)'
_cod_data_source_file sk3624sup1.cif
_cod_data_source_block I
_cod_database_code 2020507
_shelx_space_group_comment
;
The symmetry employed for this shelxl refinement is uniquely defined
by the following loop, which should always be used as a source of
symmetry information in preference to the above space-group names.
They are only intended as comments.
;
_shelx_estimated_absorpt_t_min 0.964
_shelx_estimated_absorpt_t_max 0.998

loop_
_space_group_symop_operation_xyz
'x, y, z'
'-x, -y, -z'

loop_
_atom_site_type_symbol
_atom_site_label
_atom_site_fract_x
_atom_site_fract_y
_atom_site_fract_z
_atom_site_U_iso_or_equiv
_atom_site_adp_type
_atom_site_calc_flag
_atom_site_occupancy
N N3 0.3585(4) 0.3790(4) 0.2614(4) 0.0143(7) Uani d 1
N N1 0.5735(4) 0.2759(4) 0.0536(4) 0.0130(7) Uani d 1
H H13 0.719(3) 0.273(5) 0.055(5) 0.020 Uiso d 1
O O9 0.0084(3) 0.3244(3) 0.1458(3) 0.0186(7) Uani d 1
C C5 0.2078(5) 0.2263(4) -0.0796(5) 0.0141(8) Uani d 1
N N10 0.7190(5) 0.4194(4) 0.3730(4) 0.0169(8) Uani d 1
H H11 0.854(7) 0.416(5) 0.353(6) 0.025 Uiso d 1
H H12 0.705(6) 0.485(5) 0.482(6) 0.025 Uiso d 1
C C6 0.4050(5) 0.2090(4) -0.1002(5) 0.0133(8) Uani d 1
C C4 0.1864(5) 0.3122(4) 0.1130(5) 0.0142(8) Uani d 1
C C8 0.0142(5) 0.1676(5) -0.2415(5) 0.0211(9) Uani d 1
H H14 -0.0874 0.2655 -0.2379 0.032 Uiso calc 1
H H15 -0.0465 0.0437 -0.2239 0.032 Uiso calc 1
H H16 0.0493 0.1552 -0.3688 0.032 Uiso calc 1
C C2 0.5471(5) 0.3598(4) 0.2305(5) 0.0125(8) Uani d 1
C C7 0.4579(5) 0.1211(4) -0.2867(5) 0.0159(8) Uani d 1
H H17 0.3373 0.0396 -0.3708 0.024 Uiso calc 1
H H18 0.5781 0.0428 -0.2529 0.024 Uiso calc 1
H H19 0.4927 0.2238 -0.3573 0.024 Uiso calc 1

loop_
_atom_site_aniso_label
_atom_site_aniso_U_11
_atom_site_aniso_U_22
_atom_site_aniso_U_33
_atom_site_aniso_U_12
_atom_site_aniso_U_13
_atom_site_aniso_U_23
N3 0.0131(16) 0.0152(14) 0.0163(15) 0.0009(11) 0.0057(13) 0.0042(12)
N1 0.0095(15) 0.0167(14) 0.0141(15) 0.0017(11) 0.0049(12) 0.0028(11)
O9 0.0112(13) 0.0205(13) 0.0259(15) 0.0006(9) 0.0082(11) 0.0037(11)
C5 0.0158(19) 0.0110(15) 0.0161(18) -0.0003(13) 0.0041(15) 0.0036(13)
N10 0.0156(17) 0.0239(16) 0.0105(15) 0.0017(12) 0.0033(13) 0.0004(12)
C6 0.0163(19) 0.0097(15) 0.0150(17) 0.0002(13) 0.0050(14) 0.0036(13)
C4 0.0147(19) 0.0105(15) 0.0192(19) 0.0015(12) 0.0055(15) 0.0072(13)
C8 0.018(2) 0.0194(17) 0.024(2) -0.0002(14) 0.0021(16) 0.0007(15)
C2 0.0137(18) 0.0093(15) 0.0146(18) 0.0023(13) 0.0014(15) 0.0059(13)
C7 0.0158(19) 0.0169(16) 0.0159(18) 0.0013(13) 0.0059(14) 0.0015(14)

loop_
_atom_type_symbol
_atom_type_description
_atom_type_scat_dispersion_real
_atom_type_scat_dispersion_imag
_atom_type_scat_source
C C 0.0033 0.0016 'International Tables Vol C Tables 4.2.6.8 and 6.1.1.4'
H H 0.0000 0.0000 'International Tables Vol C Tables 4.2.6.8 and 6.1.1.4'
N N 0.0061 0.0033 'International Tables Vol C Tables 4.2.6.8 and 6.1.1.4'
O O 0.0106 0.0060 'International Tables Vol C Tables 4.2.6.8 and 6.1.1.4'

loop_
_geom_angle_atom_site_label_1
_geom_angle_atom_site_label_2
_geom_angle_atom_site_label_3
_geom_angle
C2 N3 C4 119.0(3)
C6 N1 C2 121.0(3)
C6 N1 H13 127(2)
C2 N1 H13 112(2)
C6 C5 C4 117.1(3)
C6 C5 C8 124.2(3)
C4 C5 C8 118.7(3)
C2 N10 H11 123(2)
C2 N10 H12 118(3)
H11 N10 H12 118(4)
C5 C6 N1 120.2(3)
C5 C6 C7 124.7(3)
N1 C6 C7 115.2(3)
O9 C4 N3 118.6(3)
O9 C4 C5 120.7(3)
N3 C4 C5 120.7(3)
C5 C8 H14 109.5
C5 C8 H15 109.5
H14 C8 H15 109.5
C5 C8 H16 109.5
H14 C8 H16 109.5
H15 C8 H16 109.5
N3 C2 N10 120.8(3)
N3 C2 N1 121.9(3)
N10 C2 N1 117.3(3)
C6 C7 H17 109.5
C6 C7 H18 109.5
H17 C7 H18 109.5
C6 C7 H19 109.5
H17 C7 H19 109.5
H18 C7 H19 109.5

loop_
_geom_bond_atom_site_label_1
_geom_bond_atom_site_label_2
_geom_bond_distance
N3 C2 1.328(4)
N3 C4 1.362(4)
N1 C6 1.368(4)
N1 C2 1.369(4)
N1 H13 0.961(18)
O9 C4 1.259(4)
C5 C6 1.356(5)
C5 C4 1.461(5)
C5 C8 1.492(4)
N10 C2 1.330(4)
N10 H11 0.94(5)
N10 H12 0.87(4)
C6 C7 1.511(4)
C8 H14 0.9800
C8 H15 0.9800
C8 H16 0.9800
C7 H17 0.9800
C7 H18 0.9800
C7 H19 0.9800

loop_
_geom_hbond_atom_site_label_D
_geom_hbond_atom_site_label_H
_geom_hbond_atom_site_label_A
_geom_hbond_site_symmetry_A
_geom_hbond_distance_DH
_geom_hbond_distance_HA
_geom_hbond_distance_DA
_geom_hbond_angle_DHA
N1 H13 O9 1_655 0.961(18) 1.87(2) 2.784(4) 159(3)
N10 H11 O9 1_655 0.94(5) 2.04(4) 2.837(4) 142(3)
N10 H12 N3 2_666 0.87(4) 2.09(4) 2.956(4) 173(3)

_cod_database_fobs_code 2020507
